data_7101819
loop_
_publ_author_name
'Mukherjee, Partha S'
'Lopez, Nazario'
'Arif, Atta M'
'Cervantes-Lee, Francisco'
'Noveron, Juan C'

_publ_section_title
;
 Single-crystal to single-crystal phase transitions of
 bis(N-phenylisonicotinamide)silver(I) nitrate reveal cooperativity
 properties in porous molecular materials.
;
_journal_issue 14
_journal_name_full 'Chemical communications (Cambridge, England)'
_journal_page_first 1433
_journal_page_last 1435
_journal_paper_doi 10.1039/b616502h
_journal_year 2007
_chemical_formula_moiety 'C24 H20 Ag N5 O5,2(C H4 O)'
_chemical_formula_sum 'C26 H28 Ag N5 O7'
_chemical_formula_weight 630.40
_chemical_name_systematic
;
?
;
_space_group_IT_number 2
_symmetry_cell_setting triclinic
_symmetry_space_group_name_Hall '-P 1'
_symmetry_space_group_name_H-M 'P -1'
_atom_sites_solution_hydrogens geom
_atom_sites_solution_primary direct
_atom_sites_solution_secondary difmap
_audit_creation_method SHELXL-97
_cell_angle_alpha 74.6602(12)
_cell_angle_beta 76.7586(16)
_cell_angle_gamma 76.8878(16)
_cell_formula_units_Z 2
_cell_length_a 8.72340(10)
_cell_length_b 9.6897(3)
_cell_length_c 16.9513(5)
_cell_measurement_reflns_used 4207
_cell_measurement_temperature 150(1)
_cell_measurement_theta_max 27.485
_cell_measurement_theta_min 1.018
_cell_volume 1323.80(6)
_computing_cell_refinement DENZO-SMN
_computing_data_collection 'Nonius COLLECT'
_computing_data_reduction DENZO-SMN
_computing_molecular_graphics 'WinGX, Ortep3'
_computing_structure_refinement 'SHELXL-97 (Sheldrick, 1997)'
_computing_structure_solution SIR97
_diffrn_ambient_temperature 150(1)
_diffrn_measured_fraction_theta_full 0.986
_diffrn_measured_fraction_theta_max 0.986
_diffrn_measurement_device_type 'Nonius KappaCCD Diffractometer'
_diffrn_measurement_method 'Phi plus Omega scan'
_diffrn_radiation_monochromator graphite
_diffrn_radiation_source 'fine-focus sealed tube'
_diffrn_radiation_type MoK\a
_diffrn_radiation_wavelength 0.71073
_diffrn_reflns_av_R_equivalents 0.0226
_diffrn_reflns_av_sigmaI/netI 0.0401
_diffrn_reflns_limit_h_max 11
_diffrn_reflns_limit_h_min -11
_diffrn_reflns_limit_k_max 12
_diffrn_reflns_limit_k_min -12
_diffrn_reflns_limit_l_max 21
_diffrn_reflns_limit_l_min -19
_diffrn_reflns_number 9546
_diffrn_reflns_theta_full 27.49
_diffrn_reflns_theta_max 27.49
_diffrn_reflns_theta_min 3.77
_exptl_absorpt_coefficient_mu 0.816
_exptl_absorpt_correction_T_max 0.9603
_exptl_absorpt_correction_T_min 0.7918
_exptl_absorpt_correction_type multi-scan
_exptl_absorpt_process_details 'DENZO-SMN (Otwinowski & Minor, 1997)'
_exptl_crystal_colour colorless
_exptl_crystal_density_diffrn 1.582
_exptl_crystal_density_method 'not measured'
_exptl_crystal_description plate
_exptl_crystal_F_000 644
_exptl_crystal_size_max 0.30
_exptl_crystal_size_mid 0.25
_exptl_crystal_size_min 0.05
_refine_diff_density_max 0.396
_refine_diff_density_min -0.585
_refine_diff_density_rms 0.070
_refine_ls_extinction_method none
_refine_ls_goodness_of_fit_ref 1.061
_refine_ls_hydrogen_treatment mixed
_refine_ls_matrix_type full
_refine_ls_number_parameters 453
_refine_ls_number_reflns 5982
_refine_ls_number_restraints 0
_refine_ls_restrained_S_all 1.061
_refine_ls_R_factor_all 0.0348
_refine_ls_R_factor_gt 0.0285
_refine_ls_shift/su_max 0.000
_refine_ls_shift/su_mean 0.000
_refine_ls_structure_factor_coef Fsqd
_refine_ls_weighting_details 'calc w=1/[\s^2^(Fo^2^)+(0.0211P)^2^+0.7394P] where P=(Fo^2^+2Fc^2^)/3'
_refine_ls_weighting_scheme calc
_refine_ls_wR_factor_gt 0.0621
_refine_ls_wR_factor_ref 0.0657
_reflns_number_gt 5383
_reflns_number_total 5982
_reflns_threshold_expression >2sigma(I)
_cod_data_source_file b616502h.txt
_cod_data_source_block pjs153
_cod_depositor_comments
;
The following automatic conversions were performed:
'_exptl_absorpt_correction_type' value 'Multi-scan' changed to
'multi-scan' according to
'/home/saulius/struct/CIF-dictionaries/cif_core.dic' dictionary named
'cif_core.dic' version 2.4.1 from 2010-06-29.

Automatic conversion script
Id: cif_fix_enum 1527 2010-12-29 10:47:43Z saulius 
;
_cod_original_sg_symbol_H-M P-1
_cod_database_code 7101819

loop_
_symmetry_equiv_pos_as_xyz
'x, y, z'
'-x, -y, -z'

loop_
_atom_site_label
_atom_site_type_symbol
_atom_site_fract_x
_atom_site_fract_y
_atom_site_fract_z
_atom_site_U_iso_or_equiv
_atom_site_adp_type
_atom_site_occupancy
_atom_site_symmetry_multiplicity
_atom_site_calc_flag
_atom_site_refinement_flags
Ag1 Ag 0.573836(17) 0.370357(16) 0.447760(10) 0.02254(6) Uani 1 1 d .
O1 O 0.81392(18) 1.02713(16) 0.19541(9) 0.0268(3) Uani 1 1 d .
O2 O 0.20574(15) -0.24411(14) 0.66958(9) 0.0215(3) Uani 1 1 d .
O3 O 0.7713(2) 0.43532(17) 0.55727(12) 0.0455(4) Uani 1 1 d .
O4 O 0.84852(18) 0.24202(18) 0.64735(10) 0.0334(4) Uani 1 1 d .
O5 O 0.80500(18) 0.22397(19) 0.53045(11) 0.0362(4) Uani 1 1 d .
O6 O 0.73746(19) 0.67261(18) 0.05829(11) 0.0292(3) Uani 1 1 d .
O7 O 0.8382(2) 0.4196(2) 0.16512(13) 0.0455(5) Uani 1 1 d .
N1 N 0.64053(18) 0.56127(17) 0.35608(10) 0.0194(3) Uani 1 1 d .
N2 N 0.7524(2) 0.94360(19) 0.09340(11) 0.0219(4) Uani 1 1 d .
N3 N 0.42953(18) 0.20636(17) 0.51757(10) 0.0169(3) Uani 1 1 d .
N4 N -0.01995(19) -0.07269(19) 0.65276(11) 0.0204(3) Uani 1 1 d .
N5 N 0.80923(18) 0.30187(18) 0.57831(11) 0.0220(4) Uani 1 1 d .
C1 C 0.5490(2) 0.6317(2) 0.29868(13) 0.0206(4) Uani 1 1 d .
C2 C 0.5886(2) 0.7491(2) 0.23652(13) 0.0201(4) Uani 1 1 d .
C3 C 0.7276(2) 0.7999(2) 0.23319(12) 0.0183(4) Uani 1 1 d .
C4 C 0.8221(2) 0.7280(2) 0.29285(13) 0.0201(4) Uani 1 1 d .
C5 C 0.7760(2) 0.6096(2) 0.35218(13) 0.0193(4) Uani 1 1 d .
C6 C 0.7708(2) 0.9349(2) 0.17203(12) 0.0200(4) Uani 1 1 d .
C7 C 0.7818(2) 1.0568(2) 0.02309(13) 0.0206(4) Uani 1 1 d .
C8 C 0.7922(2) 1.1956(2) 0.02851(15) 0.0263(4) Uani 1 1 d .
C9 C 0.8221(3) 1.3007(3) -0.04397(16) 0.0325(5) Uani 1 1 d .
C10 C 0.8402(3) 1.2714(3) -0.12114(15) 0.0343(5) Uani 1 1 d .
C11 C 0.8277(3) 1.1344(3) -0.12641(15) 0.0326(5) Uani 1 1 d .
C12 C 0.7987(3) 1.0277(3) -0.05516(14) 0.0271(4) Uani 1 1 d .
C13 C 0.4786(2) 0.0917(2) 0.57695(12) 0.0175(4) Uani 1 1 d .
C14 C 0.3872(2) -0.0141(2) 0.61830(12) 0.0181(4) Uani 1 1 d .
C15 C 0.2383(2) -0.0032(2) 0.59823(12) 0.0160(4) Uani 1 1 d .
C16 C 0.1886(2) 0.1124(2) 0.53571(12) 0.0183(4) Uani 1 1 d .
C17 C 0.2861(2) 0.2152(2) 0.49780(12) 0.0179(4) Uani 1 1 d .
C18 C 0.1401(2) -0.1183(2) 0.64387(12) 0.0181(4) Uani 1 1 d .
C19 C -0.1356(2) -0.1638(2) 0.69127(12) 0.0200(4) Uani 1 1 d .
C20 C -0.1147(3) -0.3022(2) 0.67689(14) 0.0250(4) Uani 1 1 d .
C21 C -0.2317(3) -0.3875(3) 0.71489(15) 0.0314(5) Uani 1 1 d .
C22 C -0.3676(3) -0.3354(3) 0.76651(16) 0.0370(6) Uani 1 1 d .
C23 C -0.3880(3) -0.1976(3) 0.77989(16) 0.0347(5) Uani 1 1 d .
C24 C -0.2730(2) -0.1105(2) 0.74233(14) 0.0267(4) Uani 1 1 d .
C25 C 0.5978(3) 0.6581(3) 0.03434(19) 0.0446(6) Uani 1 1 d .
H25A H 0.6242 0.5812 0.0032 0.067 Uiso 1 1 calc R
H25B H 0.5552 0.7502 -0.0008 0.067 Uiso 1 1 calc R
H25C H 0.5174 0.6328 0.0841 0.067 Uiso 1 1 calc R
C26 C 0.9908(3) 0.3513(3) 0.12989(16) 0.0309(5) Uani 1 1 d .
H1 H 0.454(3) 0.595(2) 0.3032(14) 0.022(6) Uiso 1 1 d .
H2 H 0.520(3) 0.795(2) 0.1992(15) 0.020(5) Uiso 1 1 d .
H2N H 0.743(3) 0.867(3) 0.0845(16) 0.028(6) Uiso 1 1 d .
H4 H 0.919(3) 0.760(2) 0.2945(15) 0.024(6) Uiso 1 1 d .
H4N H -0.053(3) 0.015(3) 0.6432(15) 0.023(6) Uiso 1 1 d .
H5 H 0.838(2) 0.557(2) 0.3940(13) 0.011(5) Uiso 1 1 d .
H6A H 0.760(3) 0.607(3) 0.0921(19) 0.041(9) Uiso 1 1 d .
H7A H 0.822(4) 0.386(4) 0.210(2) 0.051(10) Uiso 1 1 d .
H8 H 0.778(3) 1.215(3) 0.0812(17) 0.033(7) Uiso 1 1 d .
H9 H 0.833(3) 1.393(3) -0.0407(17) 0.035(7) Uiso 1 1 d .
H10 H 0.865(3) 1.343(3) -0.1697(18) 0.042(7) Uiso 1 1 d .
H11 H 0.843(3) 1.108(3) -0.1782(18) 0.040(7) Uiso 1 1 d .
H12 H 0.791(3) 0.936(3) -0.0567(16) 0.032(7) Uiso 1 1 d .
H13 H 0.580(3) 0.087(2) 0.5903(14) 0.022(6) Uiso 1 1 d .
H14 H 0.425(3) -0.093(3) 0.6577(15) 0.020(5) Uiso 1 1 d .
H16 H 0.092(3) 0.125(2) 0.5175(15) 0.024(6) Uiso 1 1 d .
H17 H 0.256(3) 0.292(3) 0.4563(16) 0.029(6) Uiso 1 1 d .
H20 H -0.020(3) -0.338(3) 0.6405(16) 0.031(6) Uiso 1 1 d .
H21 H -0.220(3) -0.476(3) 0.7024(17) 0.034(7) Uiso 1 1 d .
H22 H -0.443(3) -0.394(3) 0.7927(18) 0.044(7) Uiso 1 1 d .
H23 H -0.480(3) -0.158(3) 0.8137(18) 0.044(8) Uiso 1 1 d .
H24 H -0.287(3) -0.016(3) 0.7495(15) 0.027(6) Uiso 1 1 d .
H26A H 1.076(3) 0.378(3) 0.1493(17) 0.038(7) Uiso 1 1 d .
H26B H 1.003(3) 0.388(3) 0.0697(19) 0.040(7) Uiso 1 1 d .
H26C H 1.000(3) 0.244(3) 0.1436(17) 0.040(7) Uiso 1 1 d .

loop_
_atom_site_aniso_label
_atom_site_aniso_U_11
_atom_site_aniso_U_22
_atom_site_aniso_U_33
_atom_site_aniso_U_23
_atom_site_aniso_U_13
_atom_site_aniso_U_12
Ag1 0.02483(9) 0.01828(9) 0.02239(9) 0.00093(6) -0.00200(6) -0.00829(6)
O1 0.0397(8) 0.0224(7) 0.0214(8) -0.0046(6) -0.0039(6) -0.0137(6)
O2 0.0237(7) 0.0145(7) 0.0223(7) -0.0001(6) -0.0024(5) -0.0018(5)
O3 0.0635(12) 0.0186(8) 0.0420(11) 0.0027(8) -0.0045(9) 0.0014(7)
O4 0.0339(8) 0.0349(9) 0.0272(9) -0.0009(7) -0.0113(7) 0.0011(7)
O5 0.0281(8) 0.0438(10) 0.0461(11) -0.0236(9) -0.0141(7) -0.0015(7)
O6 0.0350(8) 0.0233(8) 0.0293(9) -0.0009(7) -0.0107(7) -0.0060(6)
O7 0.0542(11) 0.0353(10) 0.0270(10) 0.0076(8) -0.0001(8) 0.0081(8)
N1 0.0232(8) 0.0150(8) 0.0181(8) -0.0028(7) -0.0005(6) -0.0040(6)
N2 0.0298(9) 0.0167(8) 0.0195(9) -0.0009(7) -0.0050(7) -0.0081(7)
N3 0.0192(7) 0.0158(8) 0.0147(8) -0.0025(6) -0.0008(6) -0.0048(6)
N4 0.0189(8) 0.0133(8) 0.0266(10) -0.0012(7) -0.0026(7) -0.0034(6)
N5 0.0187(8) 0.0219(9) 0.0226(9) -0.0016(7) -0.0039(6) -0.0021(6)
C1 0.0217(9) 0.0198(10) 0.0211(10) -0.0050(8) -0.0021(7) -0.0065(7)
C2 0.0216(9) 0.0198(10) 0.0184(10) -0.0027(8) -0.0053(8) -0.0031(7)
C3 0.0220(9) 0.0181(9) 0.0148(9) -0.0053(8) -0.0004(7) -0.0043(7)
C4 0.0202(9) 0.0214(10) 0.0195(10) -0.0066(8) -0.0017(7) -0.0050(7)
C5 0.0207(9) 0.0177(9) 0.0176(10) -0.0035(8) -0.0023(7) -0.0010(7)
C6 0.0208(9) 0.0189(9) 0.0184(10) -0.0022(8) -0.0015(7) -0.0036(7)
C7 0.0185(9) 0.0212(10) 0.0191(10) 0.0007(8) -0.0028(7) -0.0041(7)
C8 0.0314(11) 0.0224(11) 0.0241(12) 0.0009(9) -0.0064(9) -0.0081(8)
C9 0.0359(12) 0.0230(11) 0.0347(13) 0.0057(10) -0.0075(10) -0.0104(9)
C10 0.0283(11) 0.0362(13) 0.0270(13) 0.0096(11) -0.0011(9) -0.0065(9)
C11 0.0318(12) 0.0410(14) 0.0182(11) -0.0005(10) -0.0020(9) -0.0025(9)
C12 0.0302(11) 0.0266(11) 0.0223(11) -0.0040(9) -0.0022(8) -0.0047(8)
C13 0.0180(9) 0.0169(9) 0.0175(10) -0.0035(8) -0.0041(7) -0.0020(7)
C14 0.0217(9) 0.0156(9) 0.0151(9) -0.0023(8) -0.0044(7) 0.0004(7)
C15 0.0176(9) 0.0145(9) 0.0154(9) -0.0046(7) -0.0009(7) -0.0021(7)
C16 0.0167(9) 0.0186(9) 0.0195(10) -0.0033(8) -0.0043(7) -0.0029(7)
C17 0.0204(9) 0.0163(9) 0.0154(9) -0.0012(8) -0.0039(7) -0.0023(7)
C18 0.0236(9) 0.0170(9) 0.0132(9) -0.0030(8) -0.0022(7) -0.0047(7)
C19 0.0203(9) 0.0206(10) 0.0189(10) 0.0018(8) -0.0078(7) -0.0060(7)
C20 0.0305(11) 0.0243(11) 0.0227(11) -0.0004(9) -0.0103(9) -0.0099(8)
C21 0.0443(13) 0.0269(12) 0.0284(12) 0.0053(10) -0.0191(10) -0.0181(10)
C22 0.0333(12) 0.0415(14) 0.0361(14) 0.0140(11) -0.0161(10) -0.0230(10)
C23 0.0205(11) 0.0421(14) 0.0346(13) 0.0053(11) -0.0046(9) -0.0082(9)
C24 0.0216(10) 0.0271(11) 0.0292(12) -0.0014(10) -0.0060(8) -0.0044(8)
C25 0.0370(13) 0.0469(16) 0.0566(18) -0.0173(14) -0.0167(12) -0.0057(11)
C26 0.0349(12) 0.0317(13) 0.0260(13) -0.0017(10) -0.0085(9) -0.0079(9)

loop_
_atom_type_symbol
_atom_type_description
_atom_type_scat_dispersion_real
_atom_type_scat_dispersion_imag
_atom_type_scat_source
C C 0.0033 0.0016 'International Tables Vol C Tables 4.2.6.8 and 6.1.1.4'
H H 0.0000 0.0000 'International Tables Vol C Tables 4.2.6.8 and 6.1.1.4'
N N 0.0061 0.0033 'International Tables Vol C Tables 4.2.6.8 and 6.1.1.4'
O O 0.0106 0.0060 'International Tables Vol C Tables 4.2.6.8 and 6.1.1.4'
Ag Ag -0.8971 1.1015 'International Tables Vol C Tables 4.2.6.8 and 6.1.1.4'

loop_
_geom_angle_atom_site_label_1
_geom_angle_atom_site_label_2
_geom_angle_atom_site_label_3
_geom_angle
_geom_angle_site_symmetry_3
N1 Ag1 N3 158.69(6) .
N1 Ag1 O5 112.85(6) .
N3 Ag1 O5 88.39(6) .
N1 Ag1 Ag1 78.25(4) 2_666
N3 Ag1 Ag1 100.77(4) 2_666
O5 Ag1 Ag1 99.50(3) 2_666
N5 O5 Ag1 104.58(11) .
C25 O6 H6A 109(2) .
C26 O7 H7A 109(2) .
C1 N1 C5 117.78(17) .
C1 N1 Ag1 120.03(13) .
C5 N1 Ag1 122.14(13) .
C6 N2 C7 127.23(18) .
C6 N2 H2N 114.7(18) .
C7 N2 H2N 116.5(18) .
C17 N3 C13 117.67(16) .
C17 N3 Ag1 118.40(13) .
C13 N3 Ag1 123.84(12) .
C18 N4 C19 124.67(17) .
C18 N4 H4N 117.8(16) .
C19 N4 H4N 116.5(16) .
O3 N5 O4 121.19(18) .
O3 N5 O5 119.77(18) .
O4 N5 O5 119.02(17) .
N1 C1 C2 122.85(18) .
N1 C1 H1 115.9(14) .
C2 C1 H1 121.3(14) .
C1 C2 C3 119.26(19) .
C1 C2 H2 119.3(14) .
C3 C2 H2 121.4(14) .
C4 C3 C2 118.09(19) .
C4 C3 C6 119.56(17) .
C2 C3 C6 122.18(18) .
C5 C4 C3 119.26(18) .
C5 C4 H4 119.0(14) .
C3 C4 H4 121.7(14) .
N1 C5 C4 122.74(19) .
N1 C5 H5 115.4(12) .
C4 C5 H5 121.8(12) .
O1 C6 N2 125.81(19) .
O1 C6 C3 120.14(18) .
N2 C6 C3 114.02(17) .
C8 C7 C12 119.2(2) .
C8 C7 N2 123.06(19) .
C12 C7 N2 117.72(18) .
C9 C8 C7 119.3(2) .
C9 C8 H8 122.2(16) .
C7 C8 H8 118.5(16) .
C10 C9 C8 121.4(2) .
C10 C9 H9 118.9(17) .
C8 C9 H9 119.7(17) .
C9 C10 C11 119.2(2) .
C9 C10 H10 120.1(16) .
C11 C10 H10 120.6(16) .
C12 C11 C10 120.5(2) .
C12 C11 H11 117.3(17) .
C10 C11 H11 122.2(17) .
C11 C12 C7 120.4(2) .
C11 C12 H12 122.4(17) .
C7 C12 H12 117.2(17) .
N3 C13 C14 122.79(17) .
N3 C13 H13 116.5(14) .
C14 C13 H13 120.7(14) .
C13 C14 C15 119.16(18) .
C13 C14 H14 121.0(14) .
C15 C14 H14 119.9(14) .
C16 C15 C14 118.46(17) .
C16 C15 C18 122.93(16) .
C14 C15 C18 118.60(17) .
C17 C16 C15 118.98(17) .
C17 C16 H16 117.7(15) .
C15 C16 H16 123.4(15) .
N3 C17 C16 122.89(18) .
N3 C17 H17 116.9(15) .
C16 C17 H17 120.2(15) .
O2 C18 N4 124.58(18) .
O2 C18 C15 120.40(16) .
N4 C18 C15 115.01(16) .
C20 C19 C24 120.22(19) .
C20 C19 N4 121.10(18) .
C24 C19 N4 118.66(18) .
C19 C20 C21 119.4(2) .
C19 C20 H20 119.9(15) .
C21 C20 H20 120.6(15) .
C22 C21 C20 120.4(2) .
C22 C21 H21 120.6(16) .
C20 C21 H21 118.8(16) .
C23 C22 C21 119.8(2) .
C23 C22 H22 120.7(17) .
C21 C22 H22 119.5(17) .
C22 C23 C24 120.7(2) .
C22 C23 H23 121.6(17) .
C24 C23 H23 117.7(17) .
C23 C24 C19 119.4(2) .
C23 C24 H24 121.6(14) .
C19 C24 H24 119.0(15) .
O6 C25 H25A 109.5 .
O6 C25 H25B 109.5 .
H25A C25 H25B 109.5 .
O6 C25 H25C 109.5 .
H25A C25 H25C 109.5 .
H25B C25 H25C 109.5 .
O7 C26 H26A 110.4(15) .
O7 C26 H26B 106.8(15) .
H26A C26 H26B 108(2) .
O7 C26 H26C 111.3(15) .
H26A C26 H26C 110(2) .
H26B C26 H26C 110(2) .

loop_
_geom_bond_atom_site_label_1
_geom_bond_atom_site_label_2
_geom_bond_distance
_geom_bond_site_symmetry_2
Ag1 N1 2.1746(17) .
Ag1 N3 2.1773(16) .
Ag1 O5 2.6436(16) .
Ag1 Ag1 3.3090(3) 2_666
O1 C6 1.227(2) .
O2 C18 1.233(2) .
O3 N5 1.235(2) .
O4 N5 1.248(2) .
O5 N5 1.257(2) .
O6 C25 1.415(3) .
O6 H6A 0.75(3) .
O7 C26 1.419(3) .
O7 H7A 0.75(3) .
N1 C1 1.344(3) .
N1 C5 1.349(2) .
N2 C6 1.357(3) .
N2 C7 1.409(3) .
N2 H2N 0.82(3) .
N3 C17 1.347(2) .
N3 C13 1.349(3) .
N4 C18 1.351(2) .
N4 C19 1.421(2) .
N4 H4N 0.82(2) .
C1 C2 1.379(3) .
C1 H1 0.95(2) .
C2 C3 1.393(3) .
C2 H2 0.93(2) .
C3 C4 1.391(3) .
C3 C6 1.502(3) .
C4 C5 1.380(3) .
C4 H4 0.97(2) .
C5 H5 0.96(2) .
C7 C8 1.396(3) .
C7 C12 1.397(3) .
C8 C9 1.388(3) .
C8 H8 0.94(3) .
C9 C10 1.377(4) .
C9 H9 0.94(3) .
C10 C11 1.384(4) .
C10 H10 0.94(3) .
C11 C12 1.382(3) .
C11 H11 0.95(3) .
C12 H12 0.91(3) .
C13 C14 1.383(3) .
C13 H13 0.95(2) .
C14 C15 1.391(3) .
C14 H14 0.92(2) .
C15 C16 1.389(3) .
C15 C18 1.500(3) .
C16 C17 1.386(3) .
C16 H16 0.93(2) .
C17 H17 0.91(3) .
C19 C20 1.390(3) .
C19 C24 1.391(3) .
C20 C21 1.393(3) .
C20 H20 0.97(2) .
C21 C22 1.383(4) .
C21 H21 0.92(3) .
C22 C23 1.379(4) .
C22 H22 0.93(3) .
C23 C24 1.389(3) .
C23 H23 0.94(3) .
C24 H24 0.93(2) .
C25 H25A 0.9800 .
C25 H25B 0.9800 .
C25 H25C 0.9800 .
C26 H26A 0.99(3) .
C26 H26B 0.98(3) .
C26 H26C 0.99(3) .

loop_
_geom_hbond_atom_site_label_D
_geom_hbond_atom_site_label_H
_geom_hbond_atom_site_label_A
_geom_hbond_distance_DH
_geom_hbond_distance_HA
_geom_hbond_distance_DA
_geom_hbond_angle_DHA
_geom_hbond_site_symmetry_A
N2 H2N O6 0.82(3) 2.06(3) 2.878(2) 176(2) .
N4 H4N O4 0.82(2) 2.19(2) 2.989(2) 167(2) 1_455
O6 H6A O7 0.75(3) 1.99(3) 2.732(3) 170(3) .
O7 H7A O2 0.75(3) 2.13(4) 2.859(2) 167(3) 2_656

loop_
_geom_torsion_atom_site_label_1
_geom_torsion_atom_site_label_2
_geom_torsion_atom_site_label_3
_geom_torsion_atom_site_label_4
_geom_torsion
_geom_torsion_site_symmetry_1
N1 Ag1 O5 N5 72.80(13) .
N3 Ag1 O5 N5 -109.02(13) .
Ag1 Ag1 O5 N5 -8.38(13) 2_666
N3 Ag1 N1 C1 -7.3(2) .
O5 Ag1 N1 C1 167.66(13) .
Ag1 Ag1 N1 C1 -96.87(14) 2_666
N3 Ag1 N1 C5 175.42(14) .
O5 Ag1 N1 C5 -9.59(15) .
Ag1 Ag1 N1 C5 85.88(14) 2_666
N1 Ag1 N3 C17 0.3(2) .
O5 Ag1 N3 C17 -175.09(13) .
Ag1 Ag1 N3 C17 85.55(13) 2_666
N1 Ag1 N3 C13 176.82(15) .
O5 Ag1 N3 C13 1.43(15) .
Ag1 Ag1 N3 C13 -97.93(14) 2_666
Ag1 O5 N5 O3 -30.3(2) .
Ag1 O5 N5 O4 148.15(14) .
C5 N1 C1 C2 0.5(3) .
Ag1 N1 C1 C2 -176.85(14) .
N1 C1 C2 C3 -1.3(3) .
C1 C2 C3 C4 0.7(3) .
C1 C2 C3 C6 -174.51(17) .
C2 C3 C4 C5 0.5(3) .
C6 C3 C4 C5 175.84(17) .
C1 N1 C5 C4 0.8(3) .
Ag1 N1 C5 C4 178.08(14) .
C3 C4 C5 N1 -1.3(3) .
C7 N2 C6 O1 1.5(3) .
C7 N2 C6 C3 179.44(17) .
C4 C3 C6 O1 -42.5(3) .
C2 C3 C6 O1 132.7(2) .
C4 C3 C6 N2 139.43(18) .
C2 C3 C6 N2 -45.4(2) .
C6 N2 C7 C8 -18.5(3) .
C6 N2 C7 C12 162.47(19) .
C12 C7 C8 C9 -1.2(3) .
N2 C7 C8 C9 179.74(19) .
C7 C8 C9 C10 0.6(3) .
C8 C9 C10 C11 0.3(3) .
C9 C10 C11 C12 -0.5(3) .
C10 C11 C12 C7 -0.1(3) .
C8 C7 C12 C11 1.0(3) .
N2 C7 C12 C11 -179.94(19) .
C17 N3 C13 C14 -1.0(3) .
Ag1 N3 C13 C14 -177.51(13) .
N3 C13 C14 C15 0.2(3) .
C13 C14 C15 C16 1.4(3) .
C13 C14 C15 C18 -179.70(17) .
C14 C15 C16 C17 -2.3(3) .
C18 C15 C16 C17 178.94(17) .
C13 N3 C17 C16 0.1(3) .
Ag1 N3 C17 C16 176.83(14) .
C15 C16 C17 N3 1.5(3) .
C19 N4 C18 O2 -1.5(3) .
C19 N4 C18 C15 177.77(17) .
C16 C15 C18 O2 147.97(19) .
C14 C15 C18 O2 -30.8(3) .
C16 C15 C18 N4 -31.4(3) .
C14 C15 C18 N4 149.83(17) .
C18 N4 C19 C20 -41.6(3) .
C18 N4 C19 C24 140.1(2) .
C24 C19 C20 C21 -0.8(3) .
N4 C19 C20 C21 -179.14(19) .
C19 C20 C21 C22 0.0(3) .
C20 C21 C22 C23 0.6(3) .
C21 C22 C23 C24 -0.3(4) .
C22 C23 C24 C19 -0.5(3) .
C20 C19 C24 C23 1.1(3) .
N4 C19 C24 C23 179.42(19) .
